data_7159048
loop_
_publ_author_name
'Dutta, Nilakshi'
'Dutta, Bidyutjyoti'
'Dutta, Apurba'
'Sarma, Bipul'
'Sarma, Diganta'

_publ_section_title
;
 Room temperature ligand-free Cu<sub>2</sub>O-H<sub>2</sub>O<sub>2</sub>
 catalyzed tandem oxidative synthesis of quinazoline-4(3<i>H</i>)-one and
 quinazoline derivatives.
;
_journal_issue 4
_journal_name_full 'Organic &amp; biomolecular chemistry'
_journal_page_first 748
_journal_page_last 753
_journal_paper_doi 10.1039/d2ob02085h
_journal_volume 21
_journal_year 2023
_chemical_formula_sum 'C15 H12 N2 O'
_chemical_formula_weight 236.27
_space_group_crystal_system triclinic
_space_group_IT_number 2
_space_group_name_Hall '-P 1'
_space_group_name_H-M_alt 'P -1'
_atom_sites_solution_hydrogens geom
_audit_creation_method SHELXL-2014/7
_audit_update_record
;
2022-10-17 deposited with the CCDC.	2022-12-22 downloaded from the CCDC.
;
_cell_angle_alpha 94.37(2)
_cell_angle_beta 93.80(2)
_cell_angle_gamma 97.93(2)
_cell_formula_units_Z 4
_cell_length_a 4.803(3)
_cell_length_b 15.071(11)
_cell_length_c 17.003(12)
_cell_measurement_reflns_used 304
_cell_measurement_temperature 100(2)
_cell_measurement_theta_max 12.22
_cell_measurement_theta_min 2.74
_cell_volume 1211.8(14)
_computing_cell_refinement 'Bruker SAINT'
_computing_data_collection 'Bruker APEX2'
_computing_data_reduction 'Bruker SAINT'
_computing_molecular_graphics 'Bruker SHELXTL'
_computing_publication_material 'Bruker SHELXTL'
_computing_structure_refinement 'SHELXL-2014/7 (Sheldrick, 2014)'
_computing_structure_solution 'SHELXS-97 (Sheldrick 2008)'
_diffrn_ambient_temperature 100(2)
_diffrn_measured_fraction_theta_full 0.977
_diffrn_measured_fraction_theta_max 0.977
_diffrn_measurement_device_type 'Bruker APEX-II CCD'
_diffrn_measurement_method '\f and \w scans'
_diffrn_radiation_type MoK\a
_diffrn_radiation_wavelength 0.71073
_diffrn_reflns_av_R_equivalents 0.4713
_diffrn_reflns_av_unetI/netI 0.3411
_diffrn_reflns_Laue_measured_fraction_full 0.977
_diffrn_reflns_Laue_measured_fraction_max 0.977
_diffrn_reflns_limit_h_max 5
_diffrn_reflns_limit_h_min -5
_diffrn_reflns_limit_k_max 17
_diffrn_reflns_limit_k_min -17
_diffrn_reflns_limit_l_max 20
_diffrn_reflns_limit_l_min -20
_diffrn_reflns_number 27936
_diffrn_reflns_point_group_measured_fraction_full 0.977
_diffrn_reflns_point_group_measured_fraction_max 0.977
_diffrn_reflns_theta_full 24.996
_diffrn_reflns_theta_max 24.996
_diffrn_reflns_theta_min 2.410
_exptl_absorpt_coefficient_mu 0.083
_exptl_absorpt_correction_T_max 0.996
_exptl_absorpt_correction_T_min 0.995
_exptl_absorpt_correction_type multi-scan
_exptl_absorpt_process_details SADABS
_exptl_crystal_colour colourless
_exptl_crystal_density_diffrn 1.295
_exptl_crystal_description needle
_exptl_crystal_F_000 496
_exptl_crystal_size_max 0.390
_exptl_crystal_size_mid 0.040
_exptl_crystal_size_min 0.020
_refine_diff_density_max 0.172
_refine_diff_density_min -0.180
_refine_diff_density_rms 0.046
_refine_ls_extinction_coef 0.023(3)
_refine_ls_extinction_expression Fc^*^=kFc[1+0.001xFc^2^\l^3^/sin(2\q)]^-1/4^
_refine_ls_extinction_method 'SHELXL-2014/7 (Sheldrick 2014'
_refine_ls_goodness_of_fit_ref 0.805
_refine_ls_hydrogen_treatment constr
_refine_ls_matrix_type full
_refine_ls_number_parameters 328
_refine_ls_number_reflns 4171
_refine_ls_number_restraints 0
_refine_ls_restrained_S_all 0.805
_refine_ls_R_factor_all 0.3482
_refine_ls_R_factor_gt 0.0635
_refine_ls_shift/su_max 0.000
_refine_ls_shift/su_mean 0.000
_refine_ls_structure_factor_coef Fsqd
_refine_ls_weighting_details 'w=1/[\s^2^(Fo^2^)] where P=(Fo^2^+2Fc^2^)/3'
_refine_ls_weighting_scheme calc
_refine_ls_wR_factor_gt 0.1195
_refine_ls_wR_factor_ref 0.2078
_reflns_Friedel_coverage 0.000
_reflns_number_gt 919
_reflns_number_total 4171
_reflns_threshold_expression 'I > 2\s(I)'
_cod_data_source_file d2ob02085h2.cif
_cod_data_source_block BS_NG01
_cod_depositor_comments 'Adding full bibliography for 7159048.cif.'
_cod_original_cell_volume 1211.7(15)
_cod_database_code 7159048
_shelx_shelxl_version_number 2014/7
_shelx_space_group_comment
;
The symmetry employed for this shelxl refinement is uniquely defined
by the following loop, which should always be used as a source of
symmetry information in preference to the above space-group names.
They are only intended as comments.
;
_shelx_estimated_absorpt_t_min 0.968
_shelx_estimated_absorpt_t_max 0.998
_exptl_absorpt_special_details SADABS

loop_
_space_group_symop_operation_xyz
'x, y, z'
'-x, -y, -z'

loop_
_atom_site_label
_atom_site_type_symbol
_atom_site_fract_x
_atom_site_fract_y
_atom_site_fract_z
_atom_site_U_iso_or_equiv
_atom_site_adp_type
_atom_site_occupancy
_atom_site_site_symmetry_order
_atom_site_calc_flag
_atom_site_refinement_flags_posn
_atom_site_refinement_flags_adp
_atom_site_refinement_flags_occupancy
_atom_site_disorder_assembly
_atom_site_disorder_group
O2 O 0.2976(9) -0.0670(3) 0.9297(2) 0.0851(15) Uani 1 1 d . . . . .
O1 O 0.2897(10) 0.4018(3) 0.4801(3) 0.0919(17) Uani 1 1 d . . . . .
N3 N 0.6812(11) 0.0283(4) 0.9018(3) 0.0679(15) Uani 1 1 d . . . . .
H3 H 0.7035 0.0503 0.9503 0.082 Uiso 1 1 calc R U . . .
N1 N 0.6516(11) 0.4217(3) 0.5747(3) 0.0663(15) Uani 1 1 d . . . . .
H1 H 0.6970 0.4758 0.5623 0.080 Uiso 1 1 calc R U . . .
N4 N 0.8506(11) 0.0333(4) 0.7760(3) 0.0664(16) Uani 1 1 d . . . . .
N2 N 0.7631(11) 0.3112(4) 0.6579(3) 0.0718(16) Uani 1 1 d . . . . .
C18 C 0.8681(14) 0.0643(5) 0.8497(4) 0.0621(18) Uani 1 1 d . . . . .
C16 C 0.4535(14) -0.0769(4) 0.8001(4) 0.0617(18) Uani 1 1 d . . . . .
C4 C 0.8129(14) 0.3935(5) 0.6361(4) 0.0635(18) Uani 1 1 d . . . . .
C17 C 0.6417(14) -0.0372(5) 0.7510(4) 0.0592(17) Uani 1 1 d . . . . .
C2 C 0.3770(14) 0.2799(5) 0.5550(4) 0.0622(17) Uani 1 1 d . . . . .
C23 C 1.0889(14) 0.1378(5) 0.8802(4) 0.0690(19) Uani 1 1 d . . . . .
C9 C 1.0436(13) 0.4570(5) 0.6795(4) 0.0617(18) Uani 1 1 d . . . . .
C15 C 0.4628(15) -0.0403(5) 0.8807(4) 0.0629(18) Uani 1 1 d . . . . .
C1 C 0.4289(16) 0.3711(5) 0.5328(5) 0.072(2) Uani 1 1 d . . . . .
C22 C 0.6280(13) -0.0742(5) 0.6713(4) 0.0699(19) Uani 1 1 d . . . . .
H22 H 0.7566 -0.0500 0.6373 0.084 Uiso 1 1 calc R U . . .
C3 C 0.5429(15) 0.2525(5) 0.6169(4) 0.0622(18) Uani 1 1 d . . . . .
C11 C 1.3822(15) 0.5903(4) 0.6910(5) 0.080(2) Uani 1 1 d . . . . .
H11 H 1.4599 0.6421 0.6695 0.096 Uiso 1 1 calc R U . . .
C10 C 1.1618(15) 0.5335(5) 0.6483(4) 0.075(2) Uani 1 1 d . . . . .
H10 H 1.0947 0.5473 0.5988 0.091 Uiso 1 1 calc R U . . .
C19 C 0.2462(13) -0.1484(4) 0.7712(4) 0.0697(19) Uani 1 1 d . . . . .
H19 H 0.1168 -0.1733 0.8046 0.084 Uiso 1 1 calc R U . . .
C12 C 1.4868(15) 0.5724(5) 0.7629(6) 0.079(2) Uani 1 1 d . . . . .
C5 C 0.1550(15) 0.2194(5) 0.5169(4) 0.075(2) Uani 1 1 d . . . . .
H5 H 0.0440 0.2378 0.4760 0.089 Uiso 1 1 calc R U . . .
C25 C 1.4438(15) 0.2585(5) 0.8523(5) 0.084(2) Uani 1 1 d . . . . .
H25 H 1.5344 0.2923 0.8155 0.101 Uiso 1 1 calc R U . . .
C8 C 0.4904(15) 0.1637(5) 0.6366(4) 0.079(2) Uani 1 1 d . . . . .
H8 H 0.6064 0.1443 0.6758 0.094 Uiso 1 1 calc R U . . .
C26 C 1.5287(15) 0.2753(5) 0.9313(5) 0.077(2) Uani 1 1 d . . . . .
C21 C 0.4263(16) -0.1451(5) 0.6441(4) 0.086(2) Uani 1 1 d . . . . .
H21 H 0.4201 -0.1685 0.5917 0.103 Uiso 1 1 calc R U . . .
C27 C 1.3977(15) 0.2250(5) 0.9851(4) 0.081(2) Uani 1 1 d . . . . .
H27 H 1.4553 0.2368 1.0386 0.097 Uiso 1 1 calc R U . . .
C20 C 0.2331(16) -0.1825(5) 0.6925(5) 0.087(2) Uani 1 1 d . . . . .
H20 H 0.0952 -0.2299 0.6730 0.105 Uiso 1 1 calc R U . . .
C28 C 1.1789(14) 0.1564(5) 0.9606(4) 0.075(2) Uani 1 1 d . . . . .
H28 H 1.0912 0.1224 0.9978 0.090 Uiso 1 1 calc R U . . .
C24 C 1.2245(15) 0.1914(5) 0.8278(4) 0.078(2) Uani 1 1 d . . . . .
H24 H 1.1654 0.1818 0.7742 0.094 Uiso 1 1 calc R U . . .
C14 C 1.1493(16) 0.4368(5) 0.7525(5) 0.089(2) Uani 1 1 d . . . . .
H14 H 1.0744 0.3846 0.7741 0.107 Uiso 1 1 calc R U . . .
C7 C 0.2703(16) 0.1047(5) 0.5990(5) 0.083(2) Uani 1 1 d . . . . .
H7 H 0.2360 0.0461 0.6134 0.100 Uiso 1 1 calc R U . . .
C6 C 0.0962(15) 0.1328(5) 0.5385(4) 0.083(2) Uani 1 1 d . . . . .
H6 H -0.0560 0.0936 0.5135 0.099 Uiso 1 1 calc R U . . .
C13 C 1.3713(17) 0.4961(6) 0.7933(4) 0.098(2) Uani 1 1 d . . . . .
H13 H 1.4418 0.4828 0.8427 0.117 Uiso 1 1 calc R U . . .
C29 C 1.7691(13) 0.3515(5) 0.9606(4) 0.100(2) Uani 1 1 d . . . . .
H29A H 1.6942 0.3983 0.9903 0.150 Uiso 1 1 calc R U . . .
H29B H 1.8560 0.3755 0.9160 0.150 Uiso 1 1 calc R U . . .
H29C H 1.9070 0.3284 0.9937 0.150 Uiso 1 1 calc R U . . .
C30 C 1.7262(14) 0.6338(4) 0.8102(4) 0.103(2) Uani 1 1 d . . . . .
H30A H 1.9031 0.6175 0.7955 0.155 Uiso 1 1 calc R U . . .
H30B H 1.7107 0.6279 0.8656 0.155 Uiso 1 1 calc R U . . .
H30C H 1.7163 0.6950 0.7995 0.155 Uiso 1 1 calc R U . . .

loop_
_atom_site_aniso_label
_atom_site_aniso_U_11
_atom_site_aniso_U_22
_atom_site_aniso_U_33
_atom_site_aniso_U_23
_atom_site_aniso_U_13
_atom_site_aniso_U_12
O2 0.091(3) 0.102(4) 0.062(3) 0.021(3) 0.015(3) 0.003(3)
O1 0.115(4) 0.083(4) 0.078(3) 0.029(3) -0.019(3) 0.016(3)
N3 0.072(4) 0.079(4) 0.052(4) 0.005(3) 0.002(3) 0.008(3)
N1 0.064(4) 0.052(4) 0.082(4) 0.021(3) -0.004(3) 0.002(3)
N4 0.072(4) 0.074(4) 0.054(4) 0.004(3) 0.006(3) 0.013(3)
N2 0.073(4) 0.068(4) 0.074(4) 0.017(4) -0.001(3) 0.006(4)
C18 0.061(5) 0.069(5) 0.058(5) 0.019(4) 0.004(4) 0.011(4)
C16 0.060(5) 0.061(5) 0.065(5) 0.020(4) 0.007(4) 0.004(4)
C4 0.056(5) 0.074(6) 0.065(5) 0.014(4) 0.006(4) 0.021(4)
C17 0.065(5) 0.067(5) 0.049(5) 0.011(4) 0.000(4) 0.018(4)
C2 0.062(5) 0.067(5) 0.055(5) 0.004(4) 0.002(4) 0.001(4)
C23 0.069(5) 0.075(5) 0.060(5) 0.009(4) -0.001(4) 0.001(4)
C9 0.053(4) 0.059(5) 0.071(5) 0.006(4) -0.002(4) 0.004(4)
C15 0.069(5) 0.066(5) 0.055(5) 0.007(4) 0.001(4) 0.014(4)
C1 0.078(6) 0.059(6) 0.075(6) 0.005(5) 0.010(5) 0.000(5)
C22 0.067(5) 0.087(5) 0.056(5) 0.007(4) 0.010(4) 0.009(4)
C3 0.068(5) 0.067(6) 0.058(5) 0.021(4) 0.015(4) 0.017(4)
C11 0.091(6) 0.059(5) 0.089(6) 0.002(5) -0.010(5) 0.017(5)
C10 0.092(6) 0.059(5) 0.072(5) -0.003(4) -0.004(5) 0.008(4)
C19 0.076(5) 0.065(5) 0.069(5) 0.019(4) 0.014(4) 0.000(4)
C12 0.061(5) 0.068(6) 0.104(7) -0.013(5) -0.006(5) 0.010(5)
C5 0.090(6) 0.070(5) 0.067(5) 0.013(4) 0.011(4) 0.013(5)
C25 0.088(6) 0.093(6) 0.070(6) 0.023(5) 0.007(5) -0.001(5)
C8 0.084(6) 0.080(6) 0.075(5) 0.029(5) 0.004(4) 0.015(5)
C26 0.070(5) 0.090(6) 0.074(6) 0.010(5) 0.008(5) 0.020(5)
C21 0.085(6) 0.103(7) 0.069(6) -0.006(5) -0.008(5) 0.029(5)
C27 0.077(5) 0.093(6) 0.069(5) 0.005(5) -0.005(5) 0.010(5)
C20 0.105(7) 0.083(6) 0.075(6) 0.011(5) 0.006(5) 0.011(5)
C28 0.079(5) 0.084(6) 0.063(5) 0.024(4) -0.003(4) 0.010(5)
C24 0.077(5) 0.086(6) 0.069(5) 0.007(5) -0.011(5) 0.006(5)
C14 0.089(6) 0.094(6) 0.085(6) 0.041(5) -0.011(5) 0.007(5)
C7 0.084(6) 0.067(5) 0.102(6) 0.020(5) 0.018(5) 0.014(5)
C6 0.088(6) 0.090(7) 0.073(5) 0.013(5) 0.010(5) 0.017(5)
C13 0.084(6) 0.117(8) 0.087(6) 0.010(6) -0.030(5) 0.011(6)
C29 0.083(5) 0.094(6) 0.120(6) 0.003(5) -0.003(5) 0.010(5)
C30 0.086(5) 0.092(6) 0.124(6) -0.008(5) -0.006(5) -0.002(5)

loop_
_atom_type_symbol
_atom_type_description
_atom_type_scat_dispersion_real
_atom_type_scat_dispersion_imag
_atom_type_scat_source
C C 0.0033 0.0016 'International Tables Vol C Tables 4.2.6.8 and 6.1.1.4'
H H 0.0000 0.0000 'International Tables Vol C Tables 4.2.6.8 and 6.1.1.4'
N N 0.0061 0.0033 'International Tables Vol C Tables 4.2.6.8 and 6.1.1.4'
O O 0.0106 0.0060 'International Tables Vol C Tables 4.2.6.8 and 6.1.1.4'

loop_
_geom_angle_atom_site_label_1
_geom_angle_atom_site_label_2
_geom_angle_atom_site_label_3
_geom_angle
_geom_angle_site_symmetry_1
_geom_angle_site_symmetry_3
_geom_angle_publ_flag
C15 N3 C18 124.3(6) . . ?
C15 N3 H3 117.9 . . ?
C18 N3 H3 117.9 . . ?
C1 N1 C4 125.2(6) . . ?
C1 N1 H1 117.4 . . ?
C4 N1 H1 117.4 . . ?
C18 N4 C17 117.8(6) . . ?
C4 N2 C3 117.9(6) . . ?
N4 C18 N3 121.2(6) . . ?
N4 C18 C23 120.5(7) . . ?
N3 C18 C23 118.3(7) . . ?
C17 C16 C19 120.9(7) . . ?
C17 C16 C15 118.8(7) . . ?
C19 C16 C15 120.1(7) . . ?
N2 C4 N1 121.5(6) . . ?
N2 C4 C9 118.7(7) . . ?
N1 C4 C9 119.8(7) . . ?
N4 C17 C16 123.6(6) . . ?
N4 C17 C22 118.3(7) . . ?
C16 C17 C22 118.0(7) . . ?
C5 C2 C3 119.3(7) . . ?
C5 C2 C1 120.3(8) . . ?
C3 C2 C1 120.4(7) . . ?
C24 C23 C28 117.1(7) . . ?
C24 C23 C18 119.3(7) . . ?
C28 C23 C18 123.6(7) . . ?
C10 C9 C14 119.3(7) . . ?
C10 C9 C4 122.1(7) . . ?
C14 C9 C4 118.6(7) . . ?
O2 C15 N3 120.9(7) . . ?
O2 C15 C16 125.1(7) . . ?
N3 C15 C16 114.0(7) . . ?
O1 C1 N1 121.5(7) . . ?
O1 C1 C2 125.0(8) . . ?
N1 C1 C2 113.5(7) . . ?
C21 C22 C17 120.3(7) . . ?
C21 C22 H22 119.8 . . ?
C17 C22 H22 119.8 . . ?
N2 C3 C8 119.4(8) . . ?
N2 C3 C2 121.4(7) . . ?
C8 C3 C2 119.2(7) . . ?
C12 C11 C10 121.9(7) . . ?
C12 C11 H11 119.0 . . ?
C10 C11 H11 119.0 . . ?
C9 C10 C11 119.8(7) . . ?
C9 C10 H10 120.1 . . ?
C11 C10 H10 120.1 . . ?
C20 C19 C16 120.1(6) . . ?
C20 C19 H19 119.9 . . ?
C16 C19 H19 119.9 . . ?
C11 C12 C13 118.2(7) . . ?
C11 C12 C30 122.5(8) . . ?
C13 C12 C30 119.3(9) . . ?
C6 C5 C2 121.4(7) . . ?
C6 C5 H5 119.3 . . ?
C2 C5 H5 119.3 . . ?
C26 C25 C24 119.8(7) . . ?
C26 C25 H25 120.1 . . ?
C24 C25 H25 120.1 . . ?
C7 C8 C3 121.0(7) . . ?
C7 C8 H8 119.5 . . ?
C3 C8 H8 119.5 . . ?
C27 C26 C25 120.0(8) . . ?
C27 C26 C29 119.2(7) . . ?
C25 C26 C29 120.8(7) . . ?
C22 C21 C20 121.5(7) . . ?
C22 C21 H21 119.3 . . ?
C20 C21 H21 119.3 . . ?
C26 C27 C28 120.5(7) . . ?
C26 C27 H27 119.8 . . ?
C28 C27 H27 119.8 . . ?
C21 C20 C19 119.1(7) . . ?
C21 C20 H20 120.4 . . ?
C19 C20 H20 120.4 . . ?
C27 C28 C23 120.5(7) . . ?
C27 C28 H28 119.7 . . ?
C23 C28 H28 119.7 . . ?
C25 C24 C23 122.1(7) . . ?
C25 C24 H24 119.0 . . ?
C23 C24 H24 119.0 . . ?
C9 C14 C13 118.8(7) . . ?
C9 C14 H14 120.6 . . ?
C13 C14 H14 120.6 . . ?
C8 C7 C6 120.0(7) . . ?
C8 C7 H7 120.0 . . ?
C6 C7 H7 120.0 . . ?
C5 C6 C7 119.0(7) . . ?
C5 C6 H6 120.5 . . ?
C7 C6 H6 120.5 . . ?
C12 C13 C14 121.9(7) . . ?
C12 C13 H13 119.0 . . ?
C14 C13 H13 119.0 . . ?
C26 C29 H29A 109.5 . . ?
C26 C29 H29B 109.5 . . ?
H29A C29 H29B 109.5 . . ?
C26 C29 H29C 109.5 . . ?
H29A C29 H29C 109.5 . . ?
H29B C29 H29C 109.5 . . ?
C12 C30 H30A 109.5 . . ?
C12 C30 H30B 109.5 . . ?
H30A C30 H30B 109.5 . . ?
C12 C30 H30C 109.5 . . ?
H30A C30 H30C 109.5 . . ?
H30B C30 H30C 109.5 . . ?

loop_
_geom_bond_atom_site_label_1
_geom_bond_atom_site_label_2
_geom_bond_distance
_geom_bond_site_symmetry_2
_geom_bond_publ_flag
O2 C15 1.239(6) . ?
O1 C1 1.239(7) . ?
N3 C15 1.375(7) . ?
N3 C18 1.388(7) . ?
N3 H3 0.8600 . ?
N1 C1 1.351(7) . ?
N1 C4 1.387(7) . ?
N1 H1 0.8600 . ?
N4 C18 1.297(7) . ?
N4 C17 1.377(7) . ?
N2 C4 1.317(7) . ?
N2 C3 1.391(7) . ?
C18 C23 1.461(8) . ?
C16 C17 1.377(7) . ?
C16 C19 1.398(7) . ?
C16 C15 1.434(7) . ?
C4 C9 1.476(8) . ?
C17 C22 1.420(7) . ?
C2 C5 1.392(8) . ?
C2 C3 1.400(7) . ?
C2 C1 1.445(8) . ?
C23 C24 1.384(8) . ?
C23 C28 1.401(7) . ?
C9 C10 1.372(7) . ?
C9 C14 1.381(7) . ?
C22 C21 1.369(8) . ?
C22 H22 0.9300 . ?
C3 C8 1.398(8) . ?
C11 C12 1.351(8) . ?
C11 C10 1.391(8) . ?
C11 H11 0.9300 . ?
C10 H10 0.9300 . ?
C19 C20 1.390(7) . ?
C19 H19 0.9300 . ?
C12 C13 1.361(9) . ?
C12 C30 1.515(8) . ?
C5 C6 1.379(8) . ?
C5 H5 0.9300 . ?
C25 C26 1.372(8) . ?
C25 C24 1.374(8) . ?
C25 H25 0.9300 . ?
C8 C7 1.372(8) . ?
C8 H8 0.9300 . ?
C26 C27 1.362(8) . ?
C26 C29 1.540(8) . ?
C21 C20 1.372(8) . ?
C21 H21 0.9300 . ?
C27 C28 1.387(8) . ?
C27 H27 0.9300 . ?
C20 H20 0.9300 . ?
C28 H28 0.9300 . ?
C24 H24 0.9300 . ?
C14 C13 1.401(9) . ?
C14 H14 0.9300 . ?
C7 C6 1.410(8) . ?
C7 H7 0.9300 . ?
C6 H6 0.9300 . ?
C13 H13 0.9300 . ?
C29 H29A 0.9600 . ?
C29 H29B 0.9600 . ?
C29 H29C 0.9600 . ?
C30 H30A 0.9600 . ?
C30 H30B 0.9600 . ?
C30 H30C 0.9600 . ?
